data_4034393
loop_
_publ_author_name
'Della Sala, Paolo'
'Talotta, Carmen'
'De Rosa, Margherita'
'Soriente, Annunziata'
'Geremia, Silvano'
'Hickey, Neal'
'Neri, Placido'
'Gaeta, Carmine'

_publ_section_title
;
 Synthesis, Characterization, and Solid-State Structure of
 [8]Cycloparaphenylenes with Inherent Chirality.
;
_journal_issue 15
_journal_name_full 'The Journal of organic chemistry'
_journal_page_first 9489
_journal_page_last 9496
_journal_paper_doi 10.1021/acs.joc.9b01026
_journal_volume 84
_journal_year 2019
_chemical_formula_moiety 'C49 H34, 0.6(C H2 Cl2)'
_chemical_formula_sum 'C49.6 H35.2 Cl1.2'
_chemical_formula_weight 673.72
_space_group_IT_number 14
_space_group_name_Hall '-P 2yn'
_space_group_name_H-M_alt 'P 1 21/n 1'
_symmetry_cell_setting monoclinic
_symmetry_Int_Tables_number 14
_symmetry_space_group_name_Hall '-P 2yn'
_symmetry_space_group_name_H-M 'P 1 21/n 1'
_atom_sites_solution_hydrogens geom
_atom_sites_solution_primary direct
_atom_sites_solution_secondary dual
_audit_conform_dict_location ftp://ftp.iucr.org/pub/cif_core.dic
_audit_conform_dict_name cif_core.dic
_audit_conform_dict_version 2.4.3
_audit_creation_date 2019-04-10T18:13:28-00:00
_audit_creation_method 'WinGX routine CIF_UPDATE'
_cell_angle_alpha 90
_cell_angle_beta 106.69(4)
_cell_angle_gamma 90
_cell_formula_units_Z 2
_cell_length_a 13.110(10)
_cell_length_b 8.187(3)
_cell_length_c 19.242(5)
_cell_measurement_reflns_used 15695
_cell_measurement_temperature 373(2)
_cell_measurement_theta_max 22.88
_cell_measurement_theta_min 2.18
_cell_measurement_wavelength 0.7
_cell_volume 1978.3(18)
_computing_cell_refinement 'XDS (Kabasch, 2010)'
_computing_data_collection 'Elettra XRD1 Data Collection SW'
_computing_data_reduction XDS
_computing_molecular_graphics 'ORTEP-3 for Windows (Farrugia, 2012)'
_computing_publication_material 'WinGX publication routines (Farrugia, 2012)'
_computing_structure_refinement 'SHELXL-2014/7 (Sheldrick, 2014)'
_computing_structure_solution 'SHELXT-2014 (Sheldrick, 2014)'
_diffrn_ambient_temperature 373(2)
_diffrn_measured_fraction_theta_full 0.998
_diffrn_measured_fraction_theta_max 0.998
_diffrn_measurement_device 'Area Detector'
_diffrn_measurement_device_type 'Dectris Pilatus 2M'
_diffrn_measurement_method 'Rotating Crystal'
_diffrn_radiation_probe x-ray
_diffrn_radiation_type Synchrotron
_diffrn_radiation_wavelength 0.7
_diffrn_reflns_av_R_equivalents 0.036
_diffrn_reflns_av_unetI/netI 0.0498
_diffrn_reflns_Laue_measured_fraction_full 0.998
_diffrn_reflns_Laue_measured_fraction_max 0.998
_diffrn_reflns_limit_h_max 14
_diffrn_reflns_limit_h_min -14
_diffrn_reflns_limit_k_max 9
_diffrn_reflns_limit_k_min -9
_diffrn_reflns_limit_l_max 21
_diffrn_reflns_limit_l_min -21
_diffrn_reflns_number 17489
_diffrn_reflns_point_group_measured_fraction_full 0.998
_diffrn_reflns_point_group_measured_fraction_max 0.998
_diffrn_reflns_theta_full 22.882
_diffrn_reflns_theta_max 22.882
_diffrn_reflns_theta_min 2.176
_diffrn_standards_number 0
_exptl_absorpt_coefficient_mu 0.135
_exptl_absorpt_correction_type none
_exptl_crystal_colour yellow
_exptl_crystal_density_diffrn 1.131
_exptl_crystal_density_method 'not measured'
_exptl_crystal_description plate
_exptl_crystal_F_000 706
_exptl_crystal_size_max 0.05
_exptl_crystal_size_mid 0.05
_exptl_crystal_size_min 0.01
_refine_diff_density_max 0.64
_refine_diff_density_min -0.263
_refine_diff_density_rms 0.103
_refine_ls_extinction_coef 0.25(3)
_refine_ls_extinction_expression Fc^*^=kFc[1+0.001xFc^2^\l^3^/sin(2\q)]^-1/4^
_refine_ls_extinction_method 'SHELXL-2014/7 (Sheldrick 2014'
_refine_ls_goodness_of_fit_ref 1.067
_refine_ls_hydrogen_treatment constr
_refine_ls_matrix_type full
_refine_ls_number_constraints 0
_refine_ls_number_parameters 274
_refine_ls_number_reflns 17489
_refine_ls_number_restraints 0
_refine_ls_restrained_S_all 1.067
_refine_ls_R_factor_all 0.1021
_refine_ls_R_factor_gt 0.0899
_refine_ls_shift/su_max 0
_refine_ls_shift/su_mean 0
_refine_ls_structure_factor_coef Fsqd
_refine_ls_weighting_details 'w=1/[\s^2^(Fo^2^)+(0.1740P)^2^+0.5852P] where P=(Fo^2^+2Fc^2^)/3'
_refine_ls_weighting_scheme calc
_refine_ls_wR_factor_gt 0.2498
_refine_ls_wR_factor_ref 0.2672
_reflns_Friedel_coverage 0
_reflns_number_gt 14019
_reflns_number_total 17489
_reflns_threshold_expression 'I > 2\s(I)'
_cod_data_source_file jo9b01026_si_003.cif
_cod_data_source_block shelx
_cod_original_cell_volume 1978.2(18)
_cod_original_sg_symbol_H-M 'P 21/n'
_cod_original_formula_sum 'C49.60 H35.20 Cl1.20'
_cod_database_code 4034393

loop_
_symmetry_equiv_pos_as_xyz
'x, y, z'
'-x+1/2, y+1/2, -z+1/2'
'-x, -y, -z'
'x-1/2, -y-1/2, z-1/2'

loop_
_atom_site_label
_atom_site_type_symbol
_atom_site_fract_x
_atom_site_fract_y
_atom_site_fract_z
_atom_site_U_iso_or_equiv
_atom_site_adp_type
_atom_site_occupancy
_atom_site_site_symmetry_order
_atom_site_calc_flag
_atom_site_refinement_flags_posn
_atom_site_refinement_flags_adp
_atom_site_refinement_flags_occupancy
_atom_site_disorder_assembly
_atom_site_disorder_group
C6C C 0.1097(3) 0.3794(4) 0.45152(18) 0.0639(10) Uani 1 1 d . . . . .
H6C H 0.0957 0.4147 0.4038 0.077 Uiso 1 1 calc R U . . .
C4B C 0.3798(3) 0.6263(4) 0.71952(17) 0.0656(10) Uani 1 1 d . . . . .
H4B H 0.4436 0.5906 0.7513 0.079 Uiso 1 1 calc R U . . .
C6D C 0.1696(3) 0.0787(4) 0.29620(19) 0.0666(10) Uani 1 1 d . . . . .
H6D H 0.1517 0.1058 0.2472 0.08 Uiso 1 1 calc R U . . .
C1B C 0.3620(3) 0.7930(4) 0.70898(18) 0.0686(11) Uani 1 1 d . . . . .
C5D C 0.1087(3) 0.1379(4) 0.33767(18) 0.0691(10) Uani 1 1 d . . . . .
H5D H 0.0504 0.204 0.3163 0.083 Uiso 1 1 calc R U . . .
C2D C 0.2575(4) -0.0209(4) 0.32518(18) 0.0733(12) Uani 1 1 d . . . . .
C2A C 0.4555(3) 0.9025(4) 0.7228(2) 0.0767(12) Uani 1 1 d . . . . .
C4A C 0.6468(3) 0.9249(4) 0.76389(18) 0.0683(10) Uani 1 1 d . . . . .
H4A H 0.7107 0.8983 0.7981 0.082 Uiso 1 1 calc R U . . .
C2B C 0.2086(3) 0.5604(5) 0.63616(16) 0.0634(9) Uani 1 1 d . . . . .
C1C C 0.1508(3) 0.4447(4) 0.57894(17) 0.0626(9) Uani 1 1 d . . . . .
C1A C 0.6491(4) 1.0224(4) 0.7047(2) 0.0762(12) Uani 1 1 d . . . . .
C2C C 0.1103(3) 0.2141(4) 0.46570(18) 0.0701(10) Uani 1 1 d . . . . .
C3A C 0.5530(3) 0.8674(5) 0.77289(18) 0.0706(11) Uani 1 1 d . . . . .
H3A H 0.5547 0.8037 0.8132 0.085 Uiso 1 1 calc R U . . .
C6B C 0.1855(3) 0.7280(5) 0.6338(2) 0.0779(12) Uani 1 1 d . . . . .
H6B H 0.118 0.7634 0.6075 0.093 Uiso 1 1 calc R U . . .
C5B C 0.2600(3) 0.8419(5) 0.6694(2) 0.0837(13) Uani 1 1 d . . . . .
H5B H 0.2419 0.9521 0.667 0.1 Uiso 1 1 calc R U . . .
C1D C 0.1325(4) 0.1007(4) 0.41196(19) 0.0767(12) Uani 1 1 d . . . . .
C4C C 0.1358(3) 0.2827(5) 0.59179(19) 0.0781(12) Uani 1 1 d . . . . .
H4C H 0.14 0.2491 0.6387 0.094 Uiso 1 1 calc R U . . .
C3C C 0.1142(4) 0.1675(5) 0.5360(2) 0.0843(13) Uani 1 1 d . . . . .
H3C H 0.1024 0.059 0.5458 0.101 Uiso 1 1 calc R U . . .
C6A C 0.4578(4) 1.0263(5) 0.6731(3) 0.1026(18) Uani 1 1 d . . . . .
H6A H 0.394 1.0708 0.645 0.123 Uiso 1 1 calc R U . . .
C4D C 0.2057(5) -0.0262(5) 0.4357(2) 0.1013(17) Uani 1 1 d . . . . .
H4D H 0.2135 -0.0718 0.4812 0.122 Uiso 1 1 calc R U . . .
C3D C 0.2657(5) -0.0849(5) 0.3942(2) 0.1017(17) Uani 1 1 d . . . . .
H3D H 0.3134 -0.1695 0.412 0.122 Uiso 1 1 calc R U . . .
C5A C 0.5518(4) 1.0835(5) 0.6648(3) 0.0999(16) Uani 1 1 d . . . . .
H5A H 0.55 1.1659 0.6312 0.12 Uiso 1 1 calc R U . . .
C5C C 0.1295(3) 0.4938(4) 0.50668(17) 0.0620(9) Uani 1 1 d . . . . .
H5C H 0.1286 0.6044 0.4955 0.074 Uiso 0.75 1 calc R U P A 1
C7C C 0.1429(14) 0.6476(19) 0.4853(9) 0.079(4) Uiso 0.25 1 d . . P B 2
H7C1 H 0.1631 0.644 0.4412 0.119 Uiso 0.25 1 calc R U P B 2
H7C2 H 0.1977 0.701 0.5224 0.119 Uiso 0.25 1 calc R U P B 2
H7C3 H 0.0774 0.7071 0.4772 0.119 Uiso 0.25 1 calc R U P B 2
C3B C 0.3053(3) 0.5118(4) 0.68399(17) 0.0646(10) Uani 1 1 d . . . . .
H3B H 0.3199 0.4012 0.6921 0.078 Uiso 0.75 1 calc R U P C 2
C7B C 0.3429(15) 0.348(2) 0.6842(11) 0.091(5) Uiso 0.25 1 d . . P D 1
H7B1 H 0.4165 0.3429 0.7118 0.137 Uiso 0.25 1 calc R U P D 1
H7B2 H 0.3355 0.3138 0.6352 0.137 Uiso 0.25 1 calc R U P D 1
H7B3 H 0.3019 0.2771 0.7056 0.137 Uiso 0.25 1 calc R U P D 1
Cl2 Cl 0.4174(9) 0.4078(14) 0.5305(5) 0.147(3) Uani 0.06 1 d . . P E 1
C1 C 0.5834(8) 0.4064(12) 0.4714(5) 0.105(3) Uani 0.06 1 d . . P E 1
H1A H 0.6375 0.3705 0.5147 0.126 Uiso 0.06 1 calc R U P E 1
H1B H 0.6032 0.366 0.4297 0.126 Uiso 0.06 1 calc R U P E 1
Cl1 Cl 0.4698(5) 0.3260(6) 0.4712(3) 0.0544(15) Uani 0.06 1 d . . P E 1
Cl4 Cl 0.5834(8) 0.4064(12) 0.4714(5) 0.105(3) Uani 0.12 1 d . . P F 2
C2 C 0.4698(5) 0.3260(6) 0.4712(3) 0.0544(15) Uani 0.12 1 d . . P F 2
H2A H 0.4764 0.208 0.4745 0.065 Uiso 0.12 1 calc R U P F 2
H2B H 0.4493 0.3647 0.513 0.065 Uiso 0.12 1 calc R U P F 2
Cl3 Cl 0.3879(15) 0.371(2) 0.4044(11) 0.142(10) Uani 0.12 1 d . . P F 2
Cl6 Cl 0.4174(9) 0.4078(14) 0.5305(5) 0.147(3) Uani 0.12 1 d . . P G 3
C3 C 0.4698(5) 0.3260(6) 0.4712(3) 0.0544(15) Uani 0.12 1 d . . P G 3
H3E H 0.543 0.3617 0.4808 0.065 Uiso 0.12 1 calc R U P G 3
H3F H 0.4695 0.2079 0.4756 0.065 Uiso 0.12 1 calc R U P G 3
Cl5 Cl 0.4078(18) 0.375(2) 0.3964(8) 0.139(10) Uani 0.12 1 d . . P G 3

loop_
_atom_site_aniso_label
_atom_site_aniso_U_11
_atom_site_aniso_U_22
_atom_site_aniso_U_33
_atom_site_aniso_U_23
_atom_site_aniso_U_13
_atom_site_aniso_U_12
C6C 0.065(2) 0.073(2) 0.0436(18) 0.0097(15) 0.0007(15) -0.0063(16)
C4B 0.063(2) 0.084(2) 0.0395(16) 0.0018(15) -0.0011(15) 0.0151(18)
C6D 0.076(2) 0.0615(19) 0.0464(18) 0.0037(15) -0.0085(17) -0.0170(17)
C1B 0.072(2) 0.075(2) 0.0464(18) -0.0186(16) -0.0033(16) 0.0185(18)
C5D 0.076(2) 0.072(2) 0.0470(19) 0.0016(16) -0.0018(17) -0.0213(18)
C2D 0.109(3) 0.0410(17) 0.052(2) -0.0037(14) -0.005(2) -0.0042(18)
C2A 0.079(3) 0.065(2) 0.065(2) -0.0260(18) -0.0130(19) 0.0204(19)
C4A 0.075(2) 0.069(2) 0.0462(18) -0.0116(16) -0.0077(16) 0.0182(18)
C2B 0.063(2) 0.081(2) 0.0409(17) 0.0034(16) 0.0070(15) 0.0083(17)
C1C 0.0592(19) 0.076(2) 0.0466(18) 0.0070(16) 0.0051(15) 0.0027(16)
C1A 0.100(3) 0.0383(17) 0.062(2) -0.0108(15) -0.021(2) 0.0075(17)
C2C 0.080(2) 0.072(2) 0.0491(19) 0.0035(16) 0.0034(17) -0.0174(18)
C3A 0.077(2) 0.078(2) 0.0432(18) -0.0165(16) -0.0041(16) 0.0199(19)
C6B 0.064(2) 0.091(3) 0.062(2) -0.0160(19) -0.0072(18) 0.024(2)
C5B 0.078(3) 0.084(3) 0.071(2) -0.027(2) -0.008(2) 0.029(2)
C1D 0.105(3) 0.062(2) 0.0495(19) 0.0045(16) 0.0008(19) -0.025(2)
C4C 0.096(3) 0.087(3) 0.0440(19) 0.0094(17) 0.0097(18) -0.012(2)
C3C 0.109(3) 0.082(3) 0.053(2) 0.0119(19) 0.009(2) -0.027(2)
C6A 0.104(4) 0.055(2) 0.105(3) 0.000(2) -0.040(3) 0.023(2)
C4D 0.183(5) 0.055(2) 0.050(2) 0.0118(18) 0.009(3) -0.001(3)
C3D 0.179(5) 0.050(2) 0.055(2) 0.0065(18) -0.001(3) 0.023(3)
C5A 0.102(3) 0.049(2) 0.108(3) 0.011(2) -0.037(3) -0.002(2)
C5C 0.0612(19) 0.070(2) 0.0474(19) 0.0064(15) 0.0041(15) -0.0006(16)
C3B 0.070(2) 0.074(2) 0.0437(18) 0.0085(16) 0.0067(16) 0.0103(18)
Cl2 0.162(8) 0.161(8) 0.108(6) 0.034(6) 0.021(6) 0.046(7)
C1 0.103(6) 0.109(6) 0.090(6) 0.025(5) 0.005(5) 0.011(5)
Cl1 0.076(4) 0.028(2) 0.041(3) 0.002(2) -0.013(3) 0.003(3)
Cl4 0.103(6) 0.109(6) 0.090(6) 0.025(5) 0.005(5) 0.011(5)
C2 0.076(4) 0.028(2) 0.041(3) 0.002(2) -0.013(3) 0.003(3)
Cl3 0.127(11) 0.105(12) 0.128(16) 0.030(9) -0.068(9) -0.063(10)
Cl6 0.162(8) 0.161(8) 0.108(6) 0.034(6) 0.021(6) 0.046(7)
C3 0.076(4) 0.028(2) 0.041(3) 0.002(2) -0.013(3) 0.003(3)
Cl5 0.23(2) 0.107(12) 0.044(6) -0.027(6) -0.011(9) 0.077(13)

loop_
_atom_type_symbol
_atom_type_description
_atom_type_scat_dispersion_real
_atom_type_scat_dispersion_imag
_atom_type_scat_source
C C 0.003 0.0016 'International Tables Vol C Tables 4.2.6.8 and 6.1.1.4'
H H 0 0 'International Tables Vol C Tables 4.2.6.8 and 6.1.1.4'
Cl Cl 0.1456 0.155 'International Tables Vol C Tables 4.2.6.8 and 6.1.1.4'

loop_
_geom_angle_atom_site_label_1
_geom_angle_atom_site_label_2
_geom_angle_atom_site_label_3
_geom_angle
_geom_angle_site_symmetry_1
_geom_angle_site_symmetry_3
C2C C6C C5C 121.5(3) . .
C2C C6C H6C 119.2 . .
C5C C6C H6C 119.2 . .
C3B C4B C1B 121.8(3) . .
C3B C4B H4B 119.1 . .
C1B C4B H4B 119.1 . .
C5D C6D C2D 121.9(3) . .
C5D C6D H6D 119.1 . .
C2D C6D H6D 119.1 . .
C4B C1B C5B 117.1(4) . .
C4B C1B C2A 118.2(3) . .
C5B C1B C2A 122.7(4) . .
C6D C5D C1D 121.3(4) . .
C6D C5D H5D 119.4 . .
C1D C5D H5D 119.4 . .
C6D C2D C3D 115.4(4) . .
C6D C2D C1A 121.7(3) . 3_666
C3D C2D C1A 120.8(4) . 3_666
C3A C2A C6A 115.3(4) . .
C3A C2A C1B 123.3(4) . .
C6A C2A C1B 119.6(3) . .
C3A C4A C1A 121.8(3) . .
C3A C4A H4A 119.1 . .
C1A C4A H4A 119.1 . .
C3B C2B C6B 116.6(3) . .
C3B C2B C1C 118.8(3) . .
C6B C2B C1C 122.7(3) . .
C4C C1C C5C 117.3(3) . .
C4C C1C C2B 123.5(3) . .
C5C C1C C2B 118.0(3) . .
C5A C1A C4A 115.4(5) . .
C5A C1A C2D 121.1(4) . 3_666
C4A C1A C2D 121.3(3) . 3_666
C6C C2C C3C 117.2(4) . .
C6C C2C C1D 117.9(3) . .
C3C C2C C1D 123.2(4) . .
C4A C3A C2A 121.3(4) . .
C4A C3A H3A 119.3 . .
C2A C3A H3A 119.3 . .
C5B C6B C2B 121.9(3) . .
C5B C6B H6B 119 . .
C2B C6B H6B 119 . .
C6B C5B C1B 120.5(4) . .
C6B C5B H5B 119.8 . .
C1B C5B H5B 119.8 . .
C4D C1D C5D 115.1(4) . .
C4D C1D C2C 119.5(3) . .
C5D C1D C2C 122.9(4) . .
C1C C4C C3C 121.5(3) . .
C1C C4C H4C 119.3 . .
C3C C4C H4C 119.3 . .
C2C C3C C4C 120.3(3) . .
C2C C3C H3C 119.8 . .
C4C C3C H3C 119.8 . .
C5A C6A C2A 121.5(4) . .
C5A C6A H6A 119.2 . .
C2A C6A H6A 119.2 . .
C3D C4D C1D 122.0(4) . .
C3D C4D H4D 119 . .
C1D C4D H4D 119 . .
C4D C3D C2D 121.6(4) . .
C4D C3D H3D 119.2 . .
C2D C3D H3D 119.2 . .
C6A C5A C1A 122.0(4) . .
C6A C5A H5A 119 . .
C1A C5A H5A 119 . .
C7C C5C C6C 114.2(8) . .
C7C C5C C1C 124.4(8) . .
C6C C5C C1C 120.6(3) . .
C6C C5C H5C 119.7 . .
C1C C5C H5C 119.7 . .
C5C C7C H7C1 109.5 . .
C5C C7C H7C2 109.5 . .
H7C1 C7C H7C2 109.5 . .
C5C C7C H7C3 109.5 . .
H7C1 C7C H7C3 109.5 . .
H7C2 C7C H7C3 109.5 . .
C4B C3B C2B 120.8(3) . .
C4B C3B C7B 116.1(9) . .
C2B C3B C7B 121.1(9) . .
C4B C3B H3B 119.6 . .
C2B C3B H3B 119.6 . .
C3B C7B H7B1 109.5 . .
C3B C7B H7B2 109.5 . .
H7B1 C7B H7B2 109.5 . .
C3B C7B H7B3 109.5 . .
H7B1 C7B H7B3 109.5 . .
H7B2 C7B H7B3 109.5 . .
C1 Cl2 Cl1 113.2(8) 3_666 .
Cl2 C1 Cl1 113.8(8) 3_666 .
Cl2 C1 H1A 108.8 3_666 .
Cl1 C1 H1A 108.8 . .
Cl2 C1 H1B 108.8 3_666 .
Cl1 C1 H1B 108.8 . .
H1A C1 H1B 107.7 . .
C1 Cl1 Cl2 113.6(7) . .
Cl3 C2 Cl4 109.9(9) . .
Cl3 C2 H2A 109.7 . .
Cl4 C2 H2A 109.7 . .
Cl3 C2 H2B 109.7 . .
Cl4 C2 H2B 109.7 . .
H2A C2 H2B 108.2 . .
Cl5 C3 Cl6 110.0(8) . .
Cl5 C3 H3E 109.7 . .
Cl6 C3 H3E 109.7 . .
Cl5 C3 H3F 109.7 . .
Cl6 C3 H3F 109.7 . .
H3E C3 H3F 108.2 . .

loop_
_geom_bond_atom_site_label_1
_geom_bond_atom_site_label_2
_geom_bond_distance
_geom_bond_site_symmetry_2
C6C C2C 1.380(5) .
C6C C5C 1.383(5) .
C6C H6C 0.93 .
C4B C3B 1.385(5) .
C4B C1B 1.390(5) .
C4B H4B 0.93 .
C6D C5D 1.370(5) .
C6D C2D 1.390(5) .
C6D H6D 0.93 .
C1B C5B 1.394(5) .
C1B C2A 1.480(6) .
C5D C1D 1.406(5) .
C5D H5D 0.93 .
C2D C3D 1.403(6) .
C2D C1A 1.496(6) 3_666
C2A C3A 1.392(5) .
C2A C6A 1.401(7) .
C4A C3A 1.374(6) .
C4A C1A 1.397(6) .
C4A H4A 0.93 .
C2B C3B 1.393(5) .
C2B C6B 1.403(5) .
C2B C1C 1.484(5) .
C1C C4C 1.374(5) .
C1C C5C 1.396(5) .
C1A C5A 1.380(6) .
C1A C2D 1.496(6) 3_666
C2C C3C 1.392(5) .
C2C C1D 1.480(6) .
C3A H3A 0.93 .
C6B C5B 1.382(6) .
C6B H6B 0.93 .
C5B H5B 0.93 .
C1D C4D 1.399(6) .
C4C C3C 1.396(6) .
C4C H4C 0.93 .
C3C H3C 0.93 .
C6A C5A 1.369(8) .
C6A H6A 0.93 .
C4D C3D 1.359(7) .
C4D H4D 0.93 .
C3D H3D 0.93 .
C5A H5A 0.93 .
C5C C7C 1.352(16) .
C5C H5C 0.93 .
C7C H7C1 0.96 .
C7C H7C2 0.96 .
C7C H7C3 0.96 .
C3B C7B 1.429(17) .
C3B H3B 0.93 .
C7B H7B1 0.96 .
C7B H7B2 0.96 .
C7B H7B3 0.96 .
Cl2 C1 1.522(15) 3_666
Cl2 Cl1 1.634(13) .
C1 Cl2 1.522(15) 3_666
C1 Cl1 1.628(13) .
C1 H1A 0.97 .
C1 H1B 0.97 .
Cl4 C2 1.628(13) .
C2 Cl3 1.466(18) .
C2 H2A 0.97 .
C2 H2B 0.97 .
Cl6 C3 1.634(13) .
C3 Cl5 1.491(18) .
C3 H3E 0.97 .
C3 H3F 0.97 .
